data_2008518
loop_
_publ_author_name
'Lavender, Emma S.'
'Gregson, Richard M.'
'Ferguson, George'
'Glidewell, Christopher'

_publ_section_title
;
 2,2'-Biphenol--1,10-phenanthroline (1/1): a two-dimensional structure
 built up from three types of hydrogen bond and \p--\p stacking
 interactions
;
_journal_issue 5
_journal_name_full 'Acta Crystallographica Section C'
_journal_page_first 751
_journal_page_last 754
_journal_paper_doi 10.1107/S0108270199002942
_journal_volume 55
_journal_year 1999
_chemical_formula_moiety 'C12 H10 O2, C12 H8 N2'
_chemical_formula_sum 'C24 H18 N2 O2'
_chemical_formula_weight 366.40
_chemical_name_systematic
;
2,2'-Biphenol--1,10-phenanthroline (1/1).
;
_space_group_IT_number 14
_symmetry_cell_setting monoclinic
_symmetry_space_group_name_Hall '-P 2yn'
_symmetry_space_group_name_H-M 'P 1 21/n 1'
_cell_angle_alpha 90.00
_cell_angle_beta 98.605(6)
_cell_angle_gamma 90.00
_cell_formula_units_Z 4
_cell_length_a 9.9485(6)
_cell_length_b 9.3724(6)
_cell_length_c 20.3571(11)
_cell_measurement_reflns_used 25
_cell_measurement_temperature 294.0(10)
_cell_measurement_theta_max 19.58
_cell_measurement_theta_min 9.59
_cell_volume 1876.8(2)
_computing_cell_refinement 'SET4 and CELDIM in CAD-4-PC'
_computing_data_collection 'CAD-4-PC (Enraf-Nonius, 1992)'
_computing_data_reduction 'DATRD2 in NRCVAX96 (Gabe et al., 1989)'
_computing_molecular_graphics 'NRCVAX96, ORTEPII (Johnson, 1976) and PLATON (Spek, 1998)'
_computing_publication_material 'NRCVAX96, SHELXL97  and WordPerfect macro PREP8 (Ferguson, 1998)'
_computing_structure_refinement 'NRCVAX96 and SHELXL97 (Sheldrick, 1997a)'
_computing_structure_solution 'SHELXS97 (Sheldrick, 1997b)'
_diffrn_ambient_temperature 294.0(10)
_diffrn_measured_fraction_theta_full 0.999
_diffrn_measured_fraction_theta_max 0.999
_diffrn_measurement_device 'Enraf-Nonius CAD-4'
_diffrn_measurement_method \q/2\q
_diffrn_radiation_monochromator graphite
_diffrn_radiation_source 'X-ray tube'
_diffrn_radiation_type MoK\a
_diffrn_radiation_wavelength 0.7107
_diffrn_reflns_av_R_equivalents 0.010
_diffrn_reflns_av_sigmaI/netI 0.0361
_diffrn_reflns_limit_h_max 12
_diffrn_reflns_limit_h_min -12
_diffrn_reflns_limit_k_max 12
_diffrn_reflns_limit_k_min 0
_diffrn_reflns_limit_l_max 26
_diffrn_reflns_limit_l_min 0
_diffrn_reflns_number 4407
_diffrn_reflns_theta_full 27.42
_diffrn_reflns_theta_max 27.42
_diffrn_reflns_theta_min 2.02
_diffrn_standards_decay_% 'variation 0.6'
_diffrn_standards_interval_time 20
_diffrn_standards_number 3
_exptl_absorpt_coefficient_mu 0.083
_exptl_absorpt_correction_type none
_exptl_crystal_colour colourless
_exptl_crystal_density_diffrn 1.297
_exptl_crystal_density_method 'not measured'
_exptl_crystal_description block
_exptl_crystal_F_000 768
_exptl_crystal_size_max 0.42
_exptl_crystal_size_mid 0.40
_exptl_crystal_size_min 0.33
_refine_diff_density_max 0.160
_refine_diff_density_min -0.144
_refine_ls_extinction_coef 0.0377(19)
_refine_ls_extinction_method 'SHELXL97 (Sheldrick, 1997a)'
_refine_ls_goodness_of_fit_ref 1.022
_refine_ls_hydrogen_treatment constr
_refine_ls_matrix_type full
_refine_ls_number_parameters 256
_refine_ls_number_reflns 4296
_refine_ls_number_restraints 0
_refine_ls_restrained_S_all 1.022
_refine_ls_R_factor_all 0.081
_refine_ls_R_factor_gt 0.039
_refine_ls_shift/su_max <0.001
_refine_ls_shift/su_mean 0.000
_refine_ls_structure_factor_coef Fsqd
_refine_ls_weighting_details 'w = 1/[\s^2^(Fo^2^)+(0.0526P)^2^+0.0195P] where P = (Fo^2^+2Fc^2^)/3'
_refine_ls_weighting_scheme calc
_refine_ls_wR_factor_ref 0.107
_reflns_number_gt 2555
_reflns_number_total 4296
_reflns_threshold_expression I>2\s(I)
_cod_data_source_file sk1270.cif
_cod_data_source_block I
_cod_original_cell_volume 1876.76(19)
_cod_original_sg_symbol_H-M 'P 21/n'
_cod_database_code 2008518

loop_
_symmetry_equiv_pos_as_xyz
'x, y, z'
'-x+1/2, y+1/2, -z+1/2'
'-x, -y, -z'
'x-1/2, -y-1/2, z-1/2'

loop_
_atom_site_label
_atom_site_fract_x
_atom_site_fract_y
_atom_site_fract_z
_atom_site_U_iso_or_equiv
_atom_site_adp_type
_atom_site_calc_flag
_atom_site_refinement_flags
_atom_site_occupancy
_atom_site_disorder_assembly
_atom_site_disorder_group
_atom_site_type_symbol
O1 .43313(9) .11883(11) .10813(5) .0510(3) Uani d . 1 . . O
O2 .21345(11) .24692(10) .13608(5) .0583(3) Uani d . 1 . . O
C11 .38718(13) .02439(14) .21042(6) .0408(3) Uani d . 1 . . C
C12 .48063(13) .07783(14) .17185(7) .0427(3) Uani d . 1 . . C
C13 .61774(14) .08515(17) .19698(8) .0565(4) Uani d . 1 . . C
C14 .66492(16) .03484(19) .25966(9) .0671(5) Uani d . 1 . . C
C15 .57548(17) -.02087(19) .29824(8) .0656(5) Uani d . 1 . . C
C16 .43914(15) -.02471(16) .27415(7) .0527(4) Uani d . 1 . . C
C21 .23877(13) .01157(14) .18651(6) .0405(3) Uani d . 1 . . C
C22 .16003(14) .11958(15) .15225(7) .0462(3) Uani d . 1 . . C
C23 .02109(15) .10194(19) .13461(8) .0628(4) Uani d . 1 . . C
C24 -.04140(16) -.0218(2) .15000(9) .0697(5) Uani d . 1 . . C
C25 .03319(15) -.13002(19) .18289(8) .0629(4) Uani d . 1 . . C
C26 .17113(14) -.11302(16) .20068(7) .0504(4) Uani d . 1 . . C
C31 .67091(13) .36917(15) .03882(6) .0416(3) Uani d . 1 . . C
N32 .63055(11) .23142(12) .04244(6) .0468(3) Uani d . 1 . . N
C33 .68811(16) .13488(17) .00845(7) .0575(4) Uani d . 1 . . C
C34 .78776(17) .1649(2) -.03021(8) .0659(5) Uani d . 1 . . C
C35 .82805(16) .3028(2) -.03476(8) .0645(5) Uani d . 1 . . C
C36 .77025(14) .41035(17) -.00012(7) .0513(4) Uani d . 1 . . C
C37 .80616(17) .55726(19) -.00307(8) .0647(5) Uani d . 1 . . C
C41 .60940(13) .47618(14) .07589(6) .0423(3) Uani d . 1 . . C
N42 .51537(12) .43303(13) .11350(6) .0513(3) Uani d . 1 . . N
C43 .46127(17) .53259(19) .14731(8) .0630(4) Uani d . 1 . . C
C44 .49488(19) .6767(2) .14634(9) .0717(5) Uani d . 1 . . C
C45 .58832(18) .71956(18) .10854(9) .0682(5) Uani d . 1 . . C
C46 .64989(15) .61975(16) .07171(7) .0526(4) Uani d . 1 . . C
C47 .74919(17) .65606(19) .03074(9) .0664(5) Uani d . 1 . . C
H1 .4920 .1646 .0932 .076 Uiso calc R 1 . . H
H2 .2880 .2333 .1247 .088 Uiso calc R 1 . . H
H13 .6783 .1243 .1713 .068 Uiso calc R 1 . . H
H14 .7573 .0385 .2759 .081 Uiso calc R 1 . . H
H15 .6072 -.0558 .3405 .079 Uiso calc R 1 . . H
H16 .3794 -.0610 .3010 .063 Uiso calc R 1 . . H
H23 -.0304 .1746 .1121 .075 Uiso calc R 1 . . H
H24 -.1348 -.0323 .1380 .084 Uiso calc R 1 . . H
H25 -.0090 -.2140 .1931 .075 Uiso calc R 1 . . H
H26 .2212 -.1869 .2229 .060 Uiso calc R 1 . . H
H33 .6599 .0406 .0106 .069 Uiso calc R 1 . . H
H34 .8263 .0926 -.0525 .079 Uiso calc R 1 . . H
H35 .8941 .3257 -.0609 .077 Uiso calc R 1 . . H
H37 .8708 .5846 -.0292 .078 Uiso calc R 1 . . H
H43 .3967 .5047 .1734 .076 Uiso calc R 1 . . H
H44 .4538 .7423 .1712 .086 Uiso calc R 1 . . H
H45 .6115 .8155 .1071 .082 Uiso calc R 1 . . H
H47 .7747 .7510 .0276 .080 Uiso calc R 1 . . H

loop_
_atom_site_aniso_label
_atom_site_aniso_U_11
_atom_site_aniso_U_22
_atom_site_aniso_U_33
_atom_site_aniso_U_12
_atom_site_aniso_U_13
_atom_site_aniso_U_23
O1 .0514(6) .0588(7) .0443(5) -.0130(5) .0121(4) .0039(5)
O2 .0688(7) .0442(6) .0637(7) .0087(5) .0153(6) .0061(5)
C11 .0440(7) .0371(7) .0416(7) -.0015(6) .0071(6) -.0013(6)
C12 .0460(7) .0390(7) .0436(7) -.0038(6) .0076(6) -.0039(6)
C13 .0451(8) .0631(10) .0623(10) -.0071(7) .0111(7) -.0029(8)
C14 .0475(9) .0790(12) .0706(11) -.0031(8) -.0046(8) .0025(10)
C15 .0637(10) .0718(11) .0565(9) -.0006(9) -.0066(8) .0118(9)
C16 .0560(9) .0534(9) .0479(8) -.0049(7) .0057(7) .0075(7)
C21 .0447(7) .0425(7) .0359(7) .0002(6) .0111(6) -.0037(6)
C22 .0515(8) .0452(8) .0421(7) .0036(7) .0078(6) -.0062(6)
C23 .0525(9) .0665(11) .0672(10) .0146(8) .0019(8) -.0091(9)
C24 .0412(9) .0811(13) .0865(13) -.0025(8) .0086(8) -.0180(11)
C25 .0531(9) .0658(11) .0732(11) -.0152(8) .0210(8) -.0068(9)
C26 .0510(8) .0532(9) .0492(8) -.0051(7) .0147(6) .0007(7)
C31 .0414(7) .0471(8) .0345(7) -.0011(6) -.0005(5) .0027(6)
N32 .0532(7) .0433(7) .0438(6) .0001(5) .0074(5) -.0021(5)
C33 .0695(10) .0516(9) .0509(9) .0024(8) .0076(8) -.0071(8)
C34 .0711(11) .0771(13) .0502(9) .0136(9) .0115(8) -.0150(9)
C35 .0572(9) .0932(14) .0457(9) .0004(9) .0161(7) -.0020(9)
C36 .0492(8) .0659(10) .0381(7) -.0041(7) .0042(6) .0048(7)
C37 .0633(10) .0740(12) .0576(10) -.0158(9) .0120(8) .0149(9)
C41 .0442(7) .0421(8) .0385(7) .0006(6) -.0007(6) .0022(6)
N42 .0509(7) .0527(7) .0513(7) .0022(6) .0112(6) -.0023(6)
C43 .0579(10) .0691(12) .0636(10) .0104(8) .0148(8) -.0061(9)
C44 .0765(12) .0617(11) .0742(12) .0193(9) .0022(10) -.0179(9)
C45 .0759(11) .0440(9) .0795(12) .0043(8) -.0048(10) -.0070(9)
C46 .0564(9) .0444(8) .0529(9) -.0015(7) -.0055(7) .0019(7)
C47 .0751(11) .0515(10) .0709(11) -.0161(8) .0048(9) .0134(9)

loop_
_atom_type_symbol
_atom_type_description
_atom_type_scat_dispersion_real
_atom_type_scat_dispersion_imag
_atom_type_scat_source
C C 0.0033 0.0016 'International Tables Vol C Tables 4.2.6.8 and 6.1.1.4'
H H 0.0000 0.0000 'International Tables Vol C Tables 4.2.6.8 and 6.1.1.4'
N N 0.0061 0.0033 'International Tables Vol C Tables 4.2.6.8 and 6.1.1.4'
O O 0.0106 0.0060 'International Tables Vol C Tables 4.2.6.8 and 6.1.1.4'

loop_
_geom_angle_atom_site_label_1
_geom_angle_atom_site_label_2
_geom_angle_atom_site_label_3
_geom_angle
_geom_angle_publ_flag
C12 C11 C16 117.01(12) no
C12 C11 C21 123.79(12) no
C16 C11 C21 119.15(12) no
O1 C12 C13 121.19(12) no
O1 C12 C11 118.00(11) no
C11 C12 C13 120.79(13) no
C12 C13 C14 120.41(14) no
C13 C14 C15 120.00(15) no
C14 C15 C16 119.71(15) no
C11 C16 C15 122.05(14) no
C22 C21 C26 117.10(13) no
C11 C21 C26 118.94(12) no
C11 C21 C22 123.92(12) no
O2 C22 C23 116.79(13) no
O2 C22 C21 122.86(12) no
C21 C22 C23 120.33(14) no
C22 C23 C24 120.64(15) no
C23 C24 C25 120.36(15) no
C24 C25 C26 119.28(16) no
C21 C26 C25 122.29(15) no
N32 C31 C36 121.92(13) no
N32 C31 C41 118.69(12) no
C36 C31 C41 119.39(13) no
C31 N32 C33 117.93(12) no
N32 C33 C34 124.21(15) no
C33 C34 C35 118.40(15) no
C34 C35 C36 120.11(15) no
C31 C36 C35 117.42(14) no
C35 C36 C37 123.29(15) no
C31 C36 C37 119.28(14) no
C36 C37 C47 121.43(15) no
N42 C41 C46 123.08(13) no
N42 C41 C31 118.01(12) no
C31 C41 C46 118.91(13) no
C41 N42 C43 116.91(13) no
N42 C43 C44 124.09(16) no
C43 C44 C45 118.89(16) no
C44 C45 C46 120.00(16) no
C41 C46 C45 117.03(15) no
C45 C46 C47 123.51(15) no
C41 C46 C47 119.46(14) no
C37 C47 C46 121.51(15) no

loop_
_geom_bond_atom_site_label_1
_geom_bond_atom_site_label_2
_geom_bond_site_symmetry_2
_geom_bond_distance
_geom_bond_publ_flag
O1 C12 . 1.3676(16) yes
O2 C22 . 1.3665(17) yes
C11 C12 . 1.3965(18) no
C11 C16 . 1.4005(19) no
C11 C21 . 1.4887(18) no
C12 C13 . 1.3850(19) no
C13 C14 . 1.375(2) no
C14 C15 . 1.375(2) no
C15 C16 . 1.372(2) no
C21 C22 . 1.4004(19) no
C21 C26 . 1.3992(19) no
C22 C23 . 1.385(2) no
C23 C24 . 1.374(2) no
C24 C25 . 1.371(2) no
C25 C26 . 1.375(2) no
C31 N32 . 1.3573(17) yes
C31 C36 . 1.4101(19) yes
C31 C41 . 1.4450(19) yes
N32 C33 . 1.3206(18) yes
C33 C34 . 1.384(2) yes
C34 C35 . 1.360(2) yes
C35 C36 . 1.402(2) yes
C36 C37 . 1.426(2) yes
C37 C47 . 1.330(2) yes
C41 N42 . 1.3562(17) yes
C41 C46 . 1.411(2) yes
N42 C43 . 1.3209(19) yes
C43 C44 . 1.392(2) yes
C44 C45 . 1.353(2) yes
C45 C46 . 1.396(2) yes
C46 C47 . 1.426(2) yes

loop_
_geom_hbond_atom_site_label_D
_geom_hbond_atom_site_label_H
_geom_hbond_atom_site_label_A
_geom_hbond_site_symmetry_A
_geom_hbond_distance_DH
_geom_hbond_distance_HA
_geom_hbond_distance_DA
_geom_hbond_angle_DHA
_geom_hbond_publ_flag
O1 H1 N32 . 0.82 1.95 2.7468(15) 165 yes
O1 H1 N42 . 0.82 2.55 3.0539(16) 121 yes
O2 H2 O1 . 0.82 1.87 2.6293(14) 154 yes
C16 H16 O2 2_545 0.93 2.47 3.3250(18) 153 yes

loop_
_geom_torsion_atom_site_label_1
_geom_torsion_atom_site_label_2
_geom_torsion_atom_site_label_3
_geom_torsion_atom_site_label_4
_geom_torsion
_geom_torsion_publ_flag
C16 C11 C12 O1 176.36(12) no
C21 C11 C12 O1 -1.0(2) no
C16 C11 C12 C13 -1.9(2) no
C21 C11 C12 C13 -179.18(13) no
O1 C12 C13 C14 -175.75(14) no
C11 C12 C13 C14 2.4(2) no
C12 C13 C14 C15 -1.1(3) no
C13 C14 C15 C16 -0.6(3) no
C14 C15 C16 C11 1.1(3) no
C12 C11 C16 C15 0.1(2) no
C21 C11 C16 C15 177.54(14) no
C12 C11 C21 C26 136.47(14) yes
C16 C11 C21 C26 -40.79(18) yes
C12 C11 C21 C22 -45.92(19) yes
C16 C11 C21 C22 136.82(14) yes
C26 C21 C22 O2 179.24(12) no
C11 C21 C22 O2 1.6(2) no
C26 C21 C22 C23 0.92(19) no
C11 C21 C22 C23 -176.73(13) no
O2 C22 C23 C24 -178.86(14) no
C21 C22 C23 C24 -0.4(2) no
C22 C23 C24 C25 -0.2(3) no
C23 C24 C25 C26 0.4(3) no
C24 C25 C26 C21 0.1(2) no
C22 C21 C26 C25 -0.8(2) no
C11 C21 C26 C25 176.99(13) no
C36 C31 N32 C33 0.49(19) no
C41 C31 N32 C33 -179.77(12) no
C31 N32 C33 C34 0.6(2) no
N32 C33 C34 C35 -1.2(2) no
C33 C34 C35 C36 0.8(2) no
C34 C35 C36 C31 0.1(2) no
C34 C35 C36 C37 -179.25(15) no
N32 C31 C36 C35 -0.82(19) no
C41 C31 C36 C35 179.43(12) no
N32 C31 C36 C37 178.60(13) no
C41 C31 C36 C37 -1.14(19) no
C35 C36 C37 C47 -179.79(15) no
C31 C36 C37 C47 0.8(2) no
N32 C31 C41 N42 1.02(18) no
C36 C31 C41 N42 -179.23(12) no
N32 C31 C41 C46 -179.30(12) no
C36 C31 C41 C46 0.46(18) no
C46 C41 N42 C43 -0.1(2) no
C31 C41 N42 C43 179.53(12) no
C41 N42 C43 C44 0.1(2) no
N42 C43 C44 C45 0.2(3) no
C43 C44 C45 C46 -0.4(3) no
C44 C45 C46 C41 0.4(2) no
C44 C45 C46 C47 -179.96(16) no
N42 C41 C46 C45 -0.1(2) no
C31 C41 C46 C45 -179.74(12) no
N42 C41 C46 C47 -179.77(13) no
C31 C41 C46 C47 0.6(2) no
C36 C37 C47 C46 0.2(3) no
C45 C46 C47 C37 179.40(16) no
C41 C46 C47 C37 -0.9(2) no

loop_
_cod_related_entry_id
_cod_related_entry_database
_cod_related_entry_code
1 ChemSpider 21136393
